data_7211495
loop_
_publ_author_name
'Kolotilov, Sergey V.'
'Cador, Olivier'
'Pointillart, Fabrice'
'Golhen, St\'ephane'
'Le Gal, Yann'
'Gavrilenko, Konstantin S.'
'Ouahab, Lahc\`ene'

_publ_section_title
;
 A new approach towards ferromagnetic conducting materials based on
 TTF-containing polynuclear complexes
;
_journal_issue 42
_journal_name_full 'Journal of Materials Chemistry'
_journal_page_first 9505
_journal_paper_doi 10.1039/b925178b
_journal_volume 20
_journal_year 2010
_chemical_formula_sum 'C41 H41 Cl2 Cu2 N9 O13 S4'
_chemical_formula_weight 1194.05
_chemical_name_systematic
;
 ?
;
_space_group_IT_number 14
_symmetry_cell_setting monoclinic
_symmetry_space_group_name_Hall '-P 2yn'
_symmetry_space_group_name_H-M 'P 1 21/n 1'
_atom_sites_solution_hydrogens geom
_atom_sites_solution_primary direct
_atom_sites_solution_secondary difmap
_audit_creation_method SHELXL-97
_cell_angle_alpha 90.00
_cell_angle_beta 97.3120(10)
_cell_angle_gamma 90.00
_cell_formula_units_Z 4
_cell_length_a 11.3160(10)
_cell_length_b 22.2120(10)
_cell_length_c 23.4970(10)
_cell_measurement_reflns_used 13172
_cell_measurement_temperature 293(2)
_cell_measurement_theta_max 27.485
_cell_measurement_theta_min 0.998
_cell_volume 5858.0(6)
_computing_cell_refinement 'HKL Scalepack (Otwinowski & Minor 1997)'
_computing_data_collection 'Collect (Bruker AXS BV, 1997-2004)'
_computing_data_reduction 'HKL Denzo and Scalepack (Otwinowski & Minor 1997)'
_computing_structure_refinement 'SHELXL-97 (Sheldrick, 1997)'
_computing_structure_solution 'Sir 97'
_diffrn_ambient_temperature 293(2)
_diffrn_detector_area_resol_mean 9
_diffrn_measured_fraction_theta_full 0.997
_diffrn_measured_fraction_theta_max 0.997
_diffrn_measurement_device_type KappaCCD
_diffrn_measurement_method 'CCD rotation images, thick slices'
_diffrn_radiation_monochromator graphite
_diffrn_radiation_source 'fine-focus sealed tube'
_diffrn_radiation_type MoK\a
_diffrn_radiation_wavelength 0.71073
_diffrn_reflns_av_R_equivalents 0.0338
_diffrn_reflns_av_sigmaI/netI 0.0518
_diffrn_reflns_limit_h_max 14
_diffrn_reflns_limit_h_min -14
_diffrn_reflns_limit_k_max 28
_diffrn_reflns_limit_k_min -28
_diffrn_reflns_limit_l_max 30
_diffrn_reflns_limit_l_min -30
_diffrn_reflns_number 24794
_diffrn_reflns_theta_full 27.48
_diffrn_reflns_theta_max 27.48
_diffrn_reflns_theta_min 1.27
_exptl_absorpt_coefficient_mu 1.020
_exptl_absorpt_correction_T_max 0.8220
_exptl_absorpt_correction_T_min 0.6295
_exptl_absorpt_correction_type multi-scan
_exptl_crystal_colour brown
_exptl_crystal_density_diffrn 1.354
_exptl_crystal_density_method 'not measured'
_exptl_crystal_description block
_exptl_crystal_F_000 2440
_exptl_crystal_size_max 0.50
_exptl_crystal_size_mid 0.20
_exptl_crystal_size_min 0.20
_platon_squeeze_details
;
;
_refine_diff_density_max 0.530
_refine_diff_density_min -0.638
_refine_diff_density_rms 0.119
_refine_ls_extinction_method none
_refine_ls_goodness_of_fit_ref 0.986
_refine_ls_hydrogen_treatment constr
_refine_ls_matrix_type full
_refine_ls_number_parameters 640
_refine_ls_number_reflns 13389
_refine_ls_number_restraints 0
_refine_ls_restrained_S_all 0.986
_refine_ls_R_factor_all 0.0952
_refine_ls_R_factor_gt 0.0609
_refine_ls_shift/su_max 0.001
_refine_ls_shift/su_mean 0.000
_refine_ls_structure_factor_coef Fsqd
_refine_ls_weighting_details 'calc w=1/[\s^2^(Fo^2^)+(0.1274P)^2^+0.0000P] where P=(Fo^2^+2Fc^2^)/3'
_refine_ls_weighting_scheme calc
_refine_ls_wR_factor_gt 0.1792
_refine_ls_wR_factor_ref 0.1968
_reflns_number_gt 8053
_reflns_number_total 13389
_reflns_threshold_expression >2sigma(I)
_cod_data_source_file 5.txt
_cod_data_source_block import
_cod_original_sg_symbol_H-M p21/n
_cod_database_code 7211495

loop_
_symmetry_equiv_pos_as_xyz
'x, y, z'
'-x+1/2, y+1/2, -z+1/2'
'-x, -y, -z'
'x-1/2, -y-1/2, z-1/2'

loop_
_atom_site_label
_atom_site_type_symbol
_atom_site_fract_x
_atom_site_fract_y
_atom_site_fract_z
_atom_site_U_iso_or_equiv
_atom_site_adp_type
_atom_site_occupancy
_atom_site_symmetry_multiplicity
_atom_site_calc_flag
_atom_site_refinement_flags
C36 C 0.3123(3) 0.50026(17) 0.98919(17) 0.0601(9) Uani 1 1 d .
C34 C 0.3151(3) 0.38987(17) 0.97145(16) 0.0589(9) Uani 1 1 d .
H34 H 0.3516 0.3843 1.0088 0.071 Uiso 1 1 calc R
C6 C 0.2724(4) 0.19144(17) 0.70432(17) 0.0626(9) Uani 1 1 d .
C22 C 0.0467(3) 0.01772(14) 0.84260(14) 0.0464(7) Uani 1 1 d .
H22 H 0.0861 0.0016 0.8137 0.056 Uiso 1 1 calc R
C26 C -0.2334(3) 0.12301(17) 0.78249(17) 0.0602(9) Uani 1 1 d .
H26 H -0.3105 0.1136 0.7892 0.072 Uiso 1 1 calc R
C24 C -0.0607(4) 0.18454(17) 0.80175(17) 0.0618(9) Uani 1 1 d .
H24 H -0.0217 0.2167 0.8213 0.074 Uiso 1 1 calc R
C28 C -0.0622(3) 0.10087(14) 0.73689(14) 0.0479(7) Uani 1 1 d .
H28 H -0.0239 0.0767 0.7126 0.057 Uiso 1 1 calc R
C27 C -0.1766(3) 0.08864(15) 0.74543(15) 0.0500(8) Uani 1 1 d .
C23 C -0.0023(3) 0.15008(14) 0.76478(14) 0.0475(8) Uani 1 1 d .
C7 C 0.1453(4) 0.17995(17) 0.70751(16) 0.0608(9) Uani 1 1 d .
C3 C 0.3051(3) 0.05720(15) 0.89844(15) 0.0519(8) Uani 1 1 d .
C21 C -0.0640(3) -0.00385(15) 0.85143(14) 0.0494(8) Uani 1 1 d .
C2 C 0.4249(3) 0.08013(17) 0.89043(16) 0.0562(9) Uani 1 1 d .
C17 C 0.0983(3) 0.06332(14) 0.87699(14) 0.0473(8) Uani 1 1 d .
C15 C -0.3079(3) 0.04642(17) 0.66945(17) 0.0585(9) Uani 1 1 d .
C31 C 0.2908(3) 0.33609(16) 0.93578(16) 0.0555(8) Uani 1 1 d .
C30 C 0.3218(4) 0.27980(18) 0.95898(16) 0.0684(11) Uani 1 1 d .
H30 H 0.3563 0.2764 0.9970 0.082 Uiso 1 1 calc R
C11 C -0.1001(3) -0.10760(16) 0.83559(17) 0.0567(9) Uani 1 1 d .
C33 C 0.2246(4) 0.28483(17) 0.84891(17) 0.0658(10) Uani 1 1 d .
H33 H 0.1915 0.2871 0.8107 0.079 Uiso 1 1 calc R
C12 C -0.0173(4) -0.12464(19) 0.8887(2) 0.0810(13) Uani 1 1 d .
H12A H 0.0200 -0.0891 0.9058 0.122 Uiso 1 1 calc R
H12B H 0.0427 -0.1517 0.8784 0.122 Uiso 1 1 calc R
H12C H -0.0620 -0.1440 0.9156 0.122 Uiso 1 1 calc R
C32 C 0.2391(4) 0.33695(17) 0.87894(17) 0.0656(10) Uani 1 1 d .
H32 H 0.2145 0.3732 0.8615 0.079 Uiso 1 1 calc R
C35 C 0.2887(4) 0.44694(16) 0.95423(18) 0.0617(9) Uani 1 1 d .
H35 H 0.2524 0.4524 0.9168 0.074 Uiso 1 1 calc R
C39 C 0.4371(4) 0.59383(17) 1.12434(19) 0.0657(10) Uani 1 1 d .
C10 C -0.1672(4) -0.15576(16) 0.8025(2) 0.0639(10) Uani 1 1 d .
C18 C 0.0413(4) 0.08752(17) 0.91995(17) 0.0623(9) Uani 1 1 d .
H18 H 0.0767 0.1183 0.9429 0.075 Uiso 1 1 calc R
C14 C -0.3667(3) -0.0069(2) 0.64208(17) 0.0636(10) Uani 1 1 d .
C38 C 0.3840(3) 0.57077(17) 1.07413(18) 0.0616(9) Uani 1 1 d .
C9 C -0.1596(4) -0.22059(18) 0.8180(2) 0.0861(14) Uani 1 1 d .
H9A H -0.2109 -0.2434 0.7902 0.129 Uiso 1 1 calc R
H9B H -0.1842 -0.2261 0.8552 0.129 Uiso 1 1 calc R
H9C H -0.0790 -0.2342 0.8185 0.129 Uiso 1 1 calc R
C37 C 0.2802(4) 0.55503(19) 0.9719(2) 0.0754(12) Uani 1 1 d .
H37 H 0.2419 0.5616 0.9350 0.091 Uiso 1 1 calc R
C20 C -0.1221(3) 0.01979(18) 0.89498(18) 0.0644(10) Uani 1 1 d .
H20 H -0.1960 0.0047 0.9012 0.077 Uiso 1 1 calc R
C1 C 0.5392(4) 0.0552(2) 0.9219(2) 0.0835(13) Uani 1 1 d .
H1A H 0.6058 0.0765 0.9101 0.125 Uiso 1 1 calc R
H1B H 0.5456 0.0132 0.9131 0.125 Uiso 1 1 calc R
H1C H 0.5389 0.0601 0.9625 0.125 Uiso 1 1 calc R
C4 C 0.2962(4) 0.00501(18) 0.93845(19) 0.0747(12) Uani 1 1 d .
H4A H 0.2139 -0.0049 0.9393 0.112 Uiso 1 1 calc R
H4B H 0.3320 0.0158 0.9763 0.112 Uiso 1 1 calc R
H4C H 0.3370 -0.0291 0.9252 0.112 Uiso 1 1 calc R
C8 C 0.0560(5) 0.1899(2) 0.65542(19) 0.0881(14) Uani 1 1 d .
H8A H -0.0224 0.1805 0.6644 0.132 Uiso 1 1 calc R
H8B H 0.0746 0.1644 0.6248 0.132 Uiso 1 1 calc R
H8C H 0.0585 0.2313 0.6437 0.132 Uiso 1 1 calc R
C25 C -0.1746(4) 0.1715(2) 0.80945(19) 0.0716(11) Uani 1 1 d .
H25 H -0.2137 0.1957 0.8334 0.086 Uiso 1 1 calc R
C41 C 0.5333(5) 0.6623(3) 1.2049(2) 0.0939(16) Uani 1 1 d .
H41 H 0.5593 0.6956 1.2270 0.113 Uiso 1 1 calc R
C19 C -0.0708(4) 0.0652(2) 0.92877(19) 0.0736(11) Uani 1 1 d .
H19 H -0.1103 0.0814 0.9576 0.088 Uiso 1 1 calc R
C16 C -0.3346(4) 0.1069(2) 0.6419(2) 0.0844(13) Uani 1 1 d .
H16A H -0.2904 0.1375 0.6643 0.127 Uiso 1 1 calc R
H16B H -0.4183 0.1152 0.6399 0.127 Uiso 1 1 calc R
H16C H -0.3120 0.1067 0.6039 0.127 Uiso 1 1 calc R
C40 C 0.5679(5) 0.6088(2) 1.2205(2) 0.0888(14) Uani 1 1 d .
H40 H 0.6187 0.6024 1.2543 0.107 Uiso 1 1 calc R
C29 C 0.3013(4) 0.22897(17) 0.92536(16) 0.0680(11) Uani 1 1 d .
H29 H 0.3211 0.1918 0.9420 0.082 Uiso 1 1 calc R
C5 C 0.3200(5) 0.2087(3) 0.6486(2) 0.0947(16) Uani 1 1 d .
H5A H 0.4047 0.2143 0.6558 0.142 Uiso 1 1 calc R
H5B H 0.2829 0.2454 0.6340 0.142 Uiso 1 1 calc R
H5C H 0.3022 0.1772 0.6208 0.142 Uiso 1 1 calc R
C13 C -0.4472(4) -0.0044(3) 0.5857(2) 0.0923(15) Uani 1 1 d .
H13A H -0.4760 -0.0441 0.5755 0.138 Uiso 1 1 calc R
H13B H -0.4034 0.0108 0.5563 0.138 Uiso 1 1 calc R
H13C H -0.5134 0.0217 0.5894 0.138 Uiso 1 1 calc R
N6 N -0.1170(2) -0.05313(13) 0.81740(13) 0.0515(7) Uani 1 1 d .
N8 N -0.2372(2) 0.03787(13) 0.71609(13) 0.0522(7) Uani 1 1 d .
N5 N -0.2360(3) -0.13536(14) 0.75877(15) 0.0647(8) Uani 1 1 d .
N7 N -0.3428(3) -0.05498(16) 0.67130(15) 0.0641(8) Uani 1 1 d .
N4 N 0.1176(2) 0.16279(12) 0.75706(12) 0.0487(6) Uani 1 1 d .
N2 N 0.2157(2) 0.08377(11) 0.87005(11) 0.0462(6) Uani 1 1 d .
N3 N 0.3384(3) 0.18456(13) 0.75170(13) 0.0553(7) Uani 1 1 d .
N1 N 0.4224(2) 0.12294(14) 0.85522(13) 0.0565(7) Uani 1 1 d .
N9 N 0.2545(3) 0.23020(13) 0.87027(13) 0.0565(7) Uani 1 1 d .
O1 O 0.4558(2) 0.19555(13) 0.75387(14) 0.0763(8) Uani 1 1 d .
O2 O 0.5248(2) 0.14932(13) 0.84496(13) 0.0733(8) Uani 1 1 d .
O3 O -0.3044(3) -0.17465(13) 0.72577(15) 0.0855(9) Uani 1 1 d .
O4 O -0.3898(3) -0.10710(14) 0.65017(14) 0.0865(9) Uani 1 1 d .
O5 O -0.3799(3) -0.01867(15) 0.79980(14) 0.0832(9) Uani 1 1 d .
O6 O 0.2981(7) 0.0603(2) 0.6614(2) 0.183(3) Uani 1 1 d .
O7 O 0.3454(4) -0.03528(16) 0.69271(19) 0.1133(13) Uani 1 1 d .
O8 O 0.2455(4) 0.0318(2) 0.7461(2) 0.1303(16) Uani 1 1 d .
O9 O 0.4408(3) 0.04798(17) 0.7383(2) 0.1254(16) Uani 1 1 d .
O10 O 0.4161(8) 0.1178(3) 0.0251(3) 0.213(3) Uani 1 1 d .
O11 O 0.2385(6) 0.1545(4) 0.0347(3) 0.236(4) Uani 1 1 d .
O12 O 0.3302(5) 0.0989(2) 0.1068(2) 0.1527(19) Uani 1 1 d .
O13 O 0.3984(6) 0.1908(2) 0.0870(2) 0.165(2) Uani 1 1 d .
S1 S 0.38492(10) 0.49322(4) 1.05974(5) 0.0682(3) Uani 1 1 d .
S2 S 0.31056(13) 0.61468(5) 1.01924(6) 0.0912(4) Uani 1 1 d .
S3 S 0.51740(13) 0.54936(5) 1.17688(6) 0.0877(4) Uani 1 1 d .
S4 S 0.43606(12) 0.67083(5) 1.14114(6) 0.0868(4) Uani 1 1 d .
Cl1 Cl 0.33222(10) 0.02533(5) 0.70975(4) 0.0707(3) Uani 1 1 d .
Cl2 Cl 0.35765(14) 0.13803(6) 0.06605(5) 0.0921(4) Uani 1 1 d .
Cu1 Cu 0.26384(4) 0.149668(18) 0.816325(18) 0.04832(14) Uani 1 1 d .
Cu2 Cu -0.23747(4) -0.047535(19) 0.745063(19) 0.05562(15) Uani 1 1 d .

loop_
_atom_site_aniso_label
_atom_site_aniso_U_11
_atom_site_aniso_U_22
_atom_site_aniso_U_33
_atom_site_aniso_U_23
_atom_site_aniso_U_13
_atom_site_aniso_U_12
C36 0.061(2) 0.054(2) 0.066(2) -0.0034(18) 0.0120(18) -0.0034(17)
C34 0.069(2) 0.057(2) 0.051(2) -0.0062(17) 0.0072(17) 0.0026(17)
C6 0.075(2) 0.053(2) 0.062(2) 0.0063(18) 0.019(2) -0.0132(19)
C22 0.0516(18) 0.0469(17) 0.0416(17) 0.0000(14) 0.0099(14) -0.0002(14)
C26 0.0502(19) 0.062(2) 0.070(2) -0.0033(19) 0.0167(17) 0.0077(17)
C24 0.071(2) 0.052(2) 0.063(2) -0.0111(18) 0.0134(19) -0.0004(18)
C28 0.0513(18) 0.0427(17) 0.0494(18) -0.0004(14) 0.0059(14) 0.0050(14)
C27 0.0508(19) 0.0466(18) 0.0512(19) 0.0028(15) 0.0005(15) 0.0106(15)
C23 0.0545(19) 0.0401(16) 0.0470(18) 0.0052(14) 0.0031(15) 0.0051(14)
C7 0.076(3) 0.055(2) 0.051(2) 0.0047(17) 0.0053(18) -0.0093(18)
C3 0.061(2) 0.0444(17) 0.0480(19) -0.0076(15) -0.0011(16) 0.0014(16)
C21 0.055(2) 0.0438(17) 0.0477(18) 0.0083(15) 0.0009(15) 0.0040(15)
C2 0.055(2) 0.057(2) 0.055(2) -0.0079(18) 0.0000(16) 0.0137(16)
C17 0.058(2) 0.0397(16) 0.0426(17) 0.0086(14) 0.0019(14) 0.0027(14)
C15 0.0469(18) 0.072(2) 0.056(2) 0.0042(18) 0.0038(16) 0.0054(17)
C31 0.067(2) 0.0503(19) 0.051(2) -0.0026(16) 0.0140(17) 0.0042(17)
C30 0.100(3) 0.060(2) 0.0438(19) -0.0027(18) 0.0015(19) 0.008(2)
C11 0.053(2) 0.049(2) 0.070(2) 0.0025(17) 0.0147(17) 0.0065(16)
C33 0.086(3) 0.058(2) 0.050(2) -0.0018(18) -0.0018(18) 0.0012(19)
C12 0.084(3) 0.058(2) 0.095(3) 0.019(2) -0.008(2) 0.006(2)
C32 0.095(3) 0.0481(19) 0.053(2) 0.0025(17) 0.005(2) 0.0050(19)
C35 0.074(2) 0.053(2) 0.060(2) -0.0055(17) 0.0147(19) -0.0022(18)
C39 0.071(2) 0.0492(19) 0.079(3) -0.0106(19) 0.020(2) -0.0122(18)
C10 0.062(2) 0.0439(19) 0.088(3) -0.0001(19) 0.017(2) 0.0017(16)
C18 0.074(2) 0.059(2) 0.055(2) -0.0089(18) 0.0113(18) -0.0061(18)
C14 0.051(2) 0.079(3) 0.060(2) -0.009(2) 0.0038(17) -0.0033(19)
C38 0.058(2) 0.053(2) 0.074(3) -0.0087(19) 0.0106(18) -0.0038(17)
C9 0.089(3) 0.051(2) 0.119(4) 0.000(2) 0.015(3) 0.003(2)
C37 0.086(3) 0.057(2) 0.080(3) 0.000(2) -0.002(2) -0.004(2)
C20 0.049(2) 0.076(3) 0.070(2) -0.007(2) 0.0169(18) -0.0058(18)
C1 0.063(3) 0.100(3) 0.083(3) -0.004(3) -0.004(2) 0.026(2)
C4 0.086(3) 0.060(2) 0.073(3) 0.019(2) -0.007(2) 0.000(2)
C8 0.103(3) 0.100(3) 0.057(2) 0.027(2) -0.004(2) -0.018(3)
C25 0.079(3) 0.069(3) 0.071(3) -0.011(2) 0.025(2) 0.011(2)
C41 0.096(4) 0.094(4) 0.096(4) -0.036(3) 0.030(3) -0.045(3)
C19 0.072(3) 0.085(3) 0.069(3) -0.020(2) 0.027(2) -0.004(2)
C16 0.093(3) 0.078(3) 0.076(3) 0.015(2) -0.012(2) 0.007(2)
C40 0.098(3) 0.088(3) 0.082(3) -0.006(3) 0.016(3) -0.041(3)
C29 0.107(3) 0.049(2) 0.048(2) 0.0010(17) 0.012(2) 0.008(2)
C5 0.098(3) 0.123(4) 0.070(3) 0.018(3) 0.038(3) -0.026(3)
C13 0.065(3) 0.129(4) 0.078(3) -0.016(3) -0.010(2) -0.002(3)
N6 0.0483(15) 0.0493(16) 0.0572(17) 0.0050(13) 0.0083(13) -0.0006(12)
N8 0.0459(15) 0.0524(16) 0.0588(18) 0.0017(14) 0.0084(13) 0.0007(12)
N5 0.073(2) 0.0482(17) 0.075(2) -0.0118(16) 0.0152(17) -0.0079(15)
N7 0.0589(19) 0.070(2) 0.062(2) -0.0177(17) 0.0042(15) -0.0081(16)
N4 0.0553(16) 0.0410(14) 0.0497(16) 0.0033(12) 0.0057(13) -0.0020(12)
N2 0.0476(15) 0.0433(14) 0.0470(15) 0.0009(12) 0.0031(12) 0.0002(12)
N3 0.0608(18) 0.0508(16) 0.0570(18) -0.0058(14) 0.0182(15) -0.0104(14)
N1 0.0466(16) 0.0648(19) 0.0590(18) -0.0118(16) 0.0105(13) 0.0025(14)
N9 0.0688(18) 0.0456(15) 0.0550(17) -0.0029(14) 0.0076(14) -0.0009(14)
O1 0.0629(17) 0.0730(18) 0.096(2) 0.0005(16) 0.0230(15) -0.0218(14)
O2 0.0462(14) 0.093(2) 0.0829(19) -0.0079(16) 0.0151(13) -0.0115(13)
O3 0.091(2) 0.0630(17) 0.103(2) -0.0249(17) 0.0116(18) -0.0232(16)
O4 0.091(2) 0.079(2) 0.085(2) -0.0239(17) -0.0048(16) -0.0212(16)
O5 0.0716(19) 0.098(2) 0.083(2) 0.0007(17) 0.0233(15) 0.0017(16)
O6 0.347(9) 0.113(3) 0.078(3) 0.004(3) -0.020(4) 0.027(4)
O7 0.136(3) 0.070(2) 0.131(3) -0.041(2) 0.006(3) 0.005(2)
O8 0.113(3) 0.145(4) 0.145(4) -0.047(3) 0.063(3) -0.003(3)
O9 0.090(2) 0.095(3) 0.183(4) -0.040(3) -0.018(3) -0.0038(19)
O10 0.326(9) 0.173(6) 0.173(6) -0.032(4) 0.161(6) -0.009(6)
O11 0.134(5) 0.375(12) 0.180(6) 0.090(7) -0.049(4) -0.065(5)
O12 0.170(4) 0.159(4) 0.130(4) 0.066(3) 0.025(3) -0.041(4)
O13 0.232(6) 0.106(3) 0.152(5) -0.035(3) 0.011(4) -0.046(4)
S1 0.0817(7) 0.0499(5) 0.0703(6) -0.0085(5) -0.0012(5) 0.0001(5)
S2 0.1141(10) 0.0497(6) 0.1017(9) -0.0054(6) -0.0175(7) 0.0055(6)
S3 0.1093(10) 0.0664(7) 0.0820(8) -0.0034(6) -0.0088(7) -0.0193(6)
S4 0.0994(9) 0.0551(6) 0.1093(10) -0.0207(6) 0.0265(7) -0.0140(6)
Cl1 0.0794(7) 0.0665(6) 0.0651(6) -0.0170(5) 0.0050(5) 0.0082(5)
Cl2 0.1287(11) 0.0860(8) 0.0660(7) 0.0025(6) 0.0296(7) -0.0271(7)
Cu1 0.0493(2) 0.0454(2) 0.0509(3) -0.00044(17) 0.00879(18) -0.00088(17)
Cu2 0.0587(3) 0.0493(3) 0.0577(3) -0.00460(19) 0.0027(2) -0.00405(19)

loop_
_atom_type_symbol
_atom_type_description
_atom_type_scat_dispersion_real
_atom_type_scat_dispersion_imag
_atom_type_scat_source
C C 0.0033 0.0016 'International Tables Vol C Tables 4.2.6.8 and 6.1.1.4'
H H 0.0000 0.0000 'International Tables Vol C Tables 4.2.6.8 and 6.1.1.4'
N N 0.0061 0.0033 'International Tables Vol C Tables 4.2.6.8 and 6.1.1.4'
O O 0.0106 0.0060 'International Tables Vol C Tables 4.2.6.8 and 6.1.1.4'
S S 0.1246 0.1234 'International Tables Vol C Tables 4.2.6.8 and 6.1.1.4'
Cl Cl 0.1484 0.1585 'International Tables Vol C Tables 4.2.6.8 and 6.1.1.4'
Cu Cu 0.3201 1.2651 'International Tables Vol C Tables 4.2.6.8 and 6.1.1.4'

loop_
_geom_angle_atom_site_label_1
_geom_angle_atom_site_label_2
_geom_angle_atom_site_label_3
_geom_angle
C37 C36 C35 123.8(4)
C37 C36 S1 116.7(3)
C35 C36 S1 119.5(3)
C35 C34 C31 125.1(4)
N3 C6 C7 113.8(3)
N3 C6 C5 123.4(4)
C7 C6 C5 122.7(4)
C17 C22 C21 119.4(3)
C27 C26 C25 119.2(4)
C25 C24 C23 120.2(4)
C27 C28 C23 119.9(3)
C28 C27 C26 120.7(3)
C28 C27 N8 119.1(3)
C26 C27 N8 120.2(3)
C24 C23 C28 118.8(3)
C24 C23 N4 120.7(3)
C28 C23 N4 120.5(3)
N4 C7 C6 116.4(3)
N4 C7 C8 123.9(4)
C6 C7 C8 119.6(3)
N2 C3 C2 116.7(3)
N2 C3 C4 124.6(3)
C2 C3 C4 118.7(3)
C22 C21 C20 120.2(3)
C22 C21 N6 120.1(3)
C20 C21 N6 119.6(3)
N1 C2 C3 113.5(3)
N1 C2 C1 123.0(4)
C3 C2 C1 123.5(4)
C18 C17 C22 121.0(3)
C18 C17 N2 119.2(3)
C22 C17 N2 119.7(3)
N8 C15 C14 116.9(3)
N8 C15 C16 124.5(4)
C14 C15 C16 118.5(3)
C32 C31 C30 116.4(3)
C32 C31 C34 124.4(3)
C30 C31 C34 119.3(3)
C29 C30 C31 119.7(3)
N6 C11 C10 117.4(3)
N6 C11 C12 124.0(3)
C10 C11 C12 118.5(3)
N9 C33 C32 124.8(3)
C33 C32 C31 119.8(3)
C34 C35 C36 125.4(4)
C38 C39 S3 122.4(3)
C38 C39 S4 123.3(3)
S3 C39 S4 114.2(2)
N5 C10 C11 112.5(3)
N5 C10 C9 123.1(4)
C11 C10 C9 124.4(4)
C17 C18 C19 119.3(4)
N7 C14 C15 112.7(3)
N7 C14 C13 124.3(4)
C15 C14 C13 123.0(4)
C39 C38 S2 123.4(3)
C39 C38 S1 121.7(3)
S2 C38 S1 114.9(2)
C36 C37 S2 118.8(4)
C19 C20 C21 120.1(4)
C24 C25 C26 121.2(4)
C40 C41 S4 118.5(4)
C20 C19 C18 120.0(4)
C41 C40 S3 118.1(4)
N9 C29 C30 123.7(3)
C11 N6 C21 119.7(3)
C11 N6 Cu2 112.8(2)
C21 N6 Cu2 127.0(2)
C15 N8 C27 119.7(3)
C15 N8 Cu2 113.5(2)
C27 N8 Cu2 126.4(2)
C10 N5 O3 118.4(3)
C10 N5 Cu2 117.9(3)
O3 N5 Cu2 123.6(3)
C14 N7 O4 118.3(3)
C14 N7 Cu2 117.5(3)
O4 N7 Cu2 124.1(3)
C7 N4 C23 121.1(3)
C7 N4 Cu1 112.6(2)
C23 N4 Cu1 126.1(2)
C3 N2 C17 118.5(3)
C3 N2 Cu1 113.2(2)
C17 N2 Cu1 128.24(19)
C6 N3 O1 118.6(3)
C6 N3 Cu1 117.3(3)
O1 N3 Cu1 123.7(2)
C2 N1 O2 119.9(3)
C2 N1 Cu1 118.0(2)
O2 N1 Cu1 122.1(2)
C29 N9 C33 115.6(3)
C29 N9 Cu1 120.0(2)
C33 N9 Cu1 123.2(2)
C38 S1 C36 94.63(19)
C37 S2 C38 94.8(2)
C40 S3 C39 95.2(2)
C41 S4 C39 93.8(2)
O8 Cl1 O6 107.5(4)
O8 Cl1 O9 108.1(3)
O6 Cl1 O9 108.8(4)
O8 Cl1 O7 112.4(3)
O6 Cl1 O7 109.2(3)
O9 Cl1 O7 110.8(2)
O10 Cl2 O13 112.9(4)
O10 Cl2 O12 118.6(4)
O13 Cl2 O12 113.8(4)
O10 Cl2 O11 103.2(5)
O13 Cl2 O11 102.4(5)
O12 Cl2 O11 103.4(4)
N3 Cu1 N1 91.24(13)
N3 Cu1 N4 79.01(12)
N1 Cu1 N4 163.06(12)
N3 Cu1 N2 157.06(12)
N1 Cu1 N2 78.45(12)
N4 Cu1 N2 105.40(11)
N3 Cu1 N9 100.32(12)
N1 Cu1 N9 94.82(12)
N4 Cu1 N9 100.51(11)
N2 Cu1 N9 100.92(11)
N5 Cu2 N7 92.97(15)
N5 Cu2 N8 169.55(13)
N7 Cu2 N8 79.03(13)
N5 Cu2 N6 79.25(13)
N7 Cu2 N6 170.45(13)
N8 Cu2 N6 107.97(12)
N5 Cu2 O5 100.23(13)
N7 Cu2 O5 97.33(13)
N8 Cu2 O5 87.57(12)
N6 Cu2 O5 89.57(12)

loop_
_geom_bond_atom_site_label_1
_geom_bond_atom_site_label_2
_geom_bond_distance
C36 C37 1.319(6)
C36 C35 1.447(5)
C36 S1 1.761(4)
C34 C35 1.352(5)
C34 C31 1.465(5)
C6 N3 1.268(5)
C6 C7 1.472(6)
C6 C5 1.527(6)
C22 C17 1.378(5)
C22 C21 1.381(5)
C26 C27 1.377(5)
C26 C25 1.378(6)
C24 C25 1.355(6)
C24 C23 1.387(5)
C28 C27 1.363(5)
C28 C23 1.404(5)
C27 N8 1.448(4)
C23 N4 1.419(4)
C7 N4 1.301(5)
C7 C8 1.502(6)
C3 N2 1.283(4)
C3 C2 1.483(5)
C3 C4 1.504(5)
C21 C20 1.388(5)
C21 N6 1.440(5)
C2 N1 1.258(5)
C2 C1 1.510(5)
C17 C18 1.375(5)
C17 N2 1.433(4)
C15 N8 1.286(5)
C15 C14 1.467(6)
C15 C16 1.506(6)
C31 C32 1.388(5)
C31 C30 1.391(5)
C30 C29 1.381(5)
C11 N6 1.289(4)
C11 C10 1.475(5)
C11 C12 1.510(6)
C33 N9 1.340(5)
C33 C32 1.355(5)
C39 C38 1.355(6)
C39 S3 1.743(5)
C39 S4 1.756(4)
C10 N5 1.290(5)
C10 C9 1.485(5)
C18 C19 1.401(6)
C14 N7 1.279(5)
C14 C13 1.511(6)
C38 S2 1.742(4)
C38 S1 1.756(4)
C37 S2 1.736(5)
C20 C19 1.367(6)
C41 C40 1.291(7)
C41 S4 1.753(6)
C40 S3 1.723(5)
C29 N9 1.335(5)
N6 Cu2 2.043(3)
N8 Cu2 2.016(3)
N5 O3 1.345(4)
N5 Cu2 1.977(3)
N7 O4 1.343(4)
N7 Cu2 1.981(3)
N4 Cu1 2.044(3)
N2 Cu1 2.051(3)
N3 O1 1.346(4)
N3 Cu1 1.986(3)
N1 O2 1.347(4)
N1 Cu1 1.997(3)
N9 Cu1 2.203(3)
O5 Cu2 2.278(3)
O6 Cl1 1.390(5)
O7 Cl1 1.418(3)
O8 Cl1 1.387(4)
O9 Cl1 1.416(4)
O10 Cl2 1.315(5)
O11 Cl2 1.498(6)
O12 Cl2 1.358(4)
O13 Cl2 1.331(4)

loop_
_platon_squeeze_void_nr
_platon_squeeze_void_average_x
_platon_squeeze_void_average_y
_platon_squeeze_void_average_z
_platon_squeeze_void_volume
_platon_squeeze_void_count_electrons
1 -0.210 0.217 0.050 280.0 110.7
2 0.290 0.283 0.550 280.1 110.9
3 0.210 0.783 0.950 280.1 112.3
4 -0.290 0.717 0.450 279.9 112.3
